data_4330697
loop_
_publ_author_name
'Xiaofeng Zhang'
'Deguang Huang'
'Yu-Sheng Chen'
'R. H. Holm'

_publ_section_title
;
 Synthesis of Binucleating Macrocycles and Their Nickel(II) Hydroxo- and
 Cyano-Bridged Complexes with Divalent Ions: Anatomical Variation of
 Ligand Features
;
_journal_name_full 'Inorganic Chemistry'
_journal_page_first 11017
_journal_page_last 11029
_journal_paper_doi 10.1021/ic301506x
_journal_volume 51
_journal_year 2012
_chemical_formula_moiety 'C30 H34 Cl2 Fe N6 Ni O2 S, C3 H7 N O'
_chemical_formula_sum 'C33 H41 Cl2 Fe N7 Ni O3 S'
_chemical_formula_weight 801.25
_chemical_name_common '[Ni(SN3)-Cl...Fe-Cl]'
_space_group_IT_number 14
_symmetry_cell_setting monoclinic
_symmetry_space_group_name_Hall '-P 2ybc'
_symmetry_space_group_name_H-M 'P 1 21/c 1'
_atom_sites_solution_hydrogens geom
_atom_sites_solution_primary direct
_atom_sites_solution_secondary difmap
_audit_creation_method
;
SHELXL-97

The solvate molecule DMF in this structure was highly diordered.
The hydrogens of this molecule were NOT added in order to save the trouble
such as short intermolecular distance of C-H...H-C and so on. The bond
lengths and bond angles of DMF molecule were constrained by using DFIX,
and also the constrain of temperature factors by using DELU/SIMU. The final
refinement gave an acceptable result checked by online CIFcheck program.
;
_cell_angle_alpha 90.00
_cell_angle_beta 103.226(2)
_cell_angle_gamma 90.00
_cell_formula_units_Z 4
_cell_length_a 10.9069(17)
_cell_length_b 17.413(3)
_cell_length_c 18.504(3)
_cell_measurement_reflns_used 9194
_cell_measurement_temperature 100(2)
_cell_measurement_theta_max 25.70
_cell_measurement_theta_min 2.25
_cell_volume 3421.1(10)
_computing_cell_refinement 'Bruker SAINT'
_computing_data_collection 'Bruker APEX2'
_computing_data_reduction 'Bruker SAINT'
_computing_molecular_graphics 'Bruker SHELXTL'
_computing_publication_material 'Bruker SHELXTL'
_computing_structure_refinement 'SHELXL-97 (Sheldrick, 1997)'
_computing_structure_solution 'SHELXS-97 (Sheldrick, 1990)'
_diffrn_ambient_temperature 100(2)
_diffrn_measured_fraction_theta_full 0.991
_diffrn_measured_fraction_theta_max 0.991
_diffrn_measurement_device_type 'Bruker APEX-II CCD'
_diffrn_measurement_method '\f and \w scans'
_diffrn_radiation_monochromator graphite
_diffrn_radiation_source 'fine-focus sealed tube'
_diffrn_radiation_type MoK\a
_diffrn_radiation_wavelength 0.71073
_diffrn_reflns_av_R_equivalents 0.0718
_diffrn_reflns_av_sigmaI/netI 0.0590
_diffrn_reflns_limit_h_max 13
_diffrn_reflns_limit_h_min -13
_diffrn_reflns_limit_k_max 21
_diffrn_reflns_limit_k_min -21
_diffrn_reflns_limit_l_max 22
_diffrn_reflns_limit_l_min -21
_diffrn_reflns_number 30816
_diffrn_reflns_theta_full 25.73
_diffrn_reflns_theta_max 25.73
_diffrn_reflns_theta_min 1.63
_diffrn_standards_number 0
_exptl_absorpt_coefficient_mu 1.238
_exptl_absorpt_correction_T_max 0.9638
_exptl_absorpt_correction_T_min 0.7810
_exptl_absorpt_correction_type multi-scan
_exptl_absorpt_process_details SADABS
_exptl_crystal_colour orange
_exptl_crystal_density_diffrn 1.556
_exptl_crystal_density_meas ?
_exptl_crystal_description plate
_exptl_crystal_F_000 1664
_exptl_crystal_size_max 0.21
_exptl_crystal_size_mid 0.09
_exptl_crystal_size_min 0.03
_refine_diff_density_max 1.499
_refine_diff_density_min -1.456
_refine_diff_density_rms 0.122
_refine_ls_extinction_method none
_refine_ls_goodness_of_fit_ref 1.035
_refine_ls_hydrogen_treatment constr
_refine_ls_matrix_type full
_refine_ls_number_parameters 469
_refine_ls_number_reflns 6472
_refine_ls_number_restraints 91
_refine_ls_restrained_S_all 1.057
_refine_ls_R_factor_all 0.0917
_refine_ls_R_factor_gt 0.0573
_refine_ls_shift/su_max 0.001
_refine_ls_shift/su_mean 0.000
_refine_ls_structure_factor_coef Fsqd
_refine_ls_weighting_details 'calc w=1/[\s^2^(Fo^2^)+(0.0780P)^2^+12.5995P] where P=(Fo^2^+2Fc^2^)/3'
_refine_ls_weighting_scheme calc
_refine_ls_wR_factor_gt 0.1424
_refine_ls_wR_factor_ref 0.1651
_reflns_number_gt 4540
_reflns_number_total 6472
_reflns_threshold_expression >2sigma(I)
_cod_data_source_file ic301506x_si_002_15.cif
_cod_data_source_block compound23
_cod_depositor_comments
;
The following automatic conversions were performed:

'_exptl_crystal_density_meas' value 'none' was changed to '?' - the
value is perceived as not measured.

Automatic conversion script
Id: cif_fix_values 3008 2015-01-20 13:52:24Z robertas 
;
_cod_original_cell_volume 3421.1(9)
_cod_database_code 4330697

loop_
_symmetry_equiv_pos_as_xyz
'x, y, z'
'-x, y+1/2, -z+1/2'
'-x, -y, -z'
'x, -y-1/2, z-1/2'

loop_
_atom_site_label
_atom_site_type_symbol
_atom_site_fract_x
_atom_site_fract_y
_atom_site_fract_z
_atom_site_U_iso_or_equiv
_atom_site_adp_type
_atom_site_occupancy
_atom_site_symmetry_multiplicity
_atom_site_calc_flag
_atom_site_refinement_flags
_atom_site_disorder_assembly
_atom_site_disorder_group
Ni1 Ni 0.80692(6) 0.54965(4) 0.23698(4) 0.02173(19) Uani 1 1 d . . .
Fe1 Fe 0.81045(7) 0.29368(4) 0.08098(4) 0.01608(19) Uani 1 1 d U . .
S1 S 1.01360(13) 0.31331(8) 0.05970(8) 0.0270(3) Uani 1 1 d U . .
Cl2 Cl 0.64655(12) 0.32432(8) 0.12909(8) 0.0258(3) Uani 1 1 d . . .
Cl1 Cl 0.95750(13) 0.50837(8) 0.18738(8) 0.0266(3) Uani 1 1 d . . .
O1 O 0.8071(4) 0.4930(2) 0.4466(2) 0.0336(10) Uani 1 1 d . . .
O2 O 0.5977(4) 0.7226(2) 0.1327(2) 0.0356(10) Uani 1 1 d . . .
N1 N 0.8539(4) 0.4956(2) 0.3294(2) 0.0223(10) Uani 1 1 d . . .
N2 N 0.7123(4) 0.6051(2) 0.2876(3) 0.0233(10) Uani 1 1 d . . .
N3 N 0.7194(4) 0.6099(2) 0.1550(3) 0.0255(10) Uani 1 1 d . . .
N4 N 0.7520(4) 0.3522(3) -0.0272(3) 0.0257(10) Uani 1 1 d . . .
N5 N 0.7711(5) 0.1924(3) 0.0259(3) 0.0304(11) Uani 1 1 d . . .
N6 N 0.9190(5) 0.2249(3) 0.1760(3) 0.0272(11) Uani 1 1 d . . .
C1 C 0.8000(5) 0.5203(3) 0.3836(3) 0.0261(13) Uani 1 1 d . . .
C2 C 0.7202(5) 0.5890(3) 0.3585(3) 0.0244(12) Uani 1 1 d . . .
C3 C 0.6563(6) 0.6345(3) 0.3997(4) 0.0315(14) Uani 1 1 d . . .
H3A H 0.6594 0.6230 0.4503 0.038 Uiso 1 1 calc R . .
C4 C 0.5880(5) 0.6969(3) 0.3655(4) 0.0327(14) Uani 1 1 d . . .
H4A H 0.5443 0.7287 0.3929 0.039 Uiso 1 1 calc R . .
C5 C 0.5831(5) 0.7131(3) 0.2923(4) 0.0306(14) Uani 1 1 d . . .
H5A H 0.5369 0.7561 0.2690 0.037 Uiso 1 1 calc R . .
C6 C 0.6473(5) 0.6653(3) 0.2522(3) 0.0266(13) Uani 1 1 d . . .
C7 C 0.6525(5) 0.6701(3) 0.1730(3) 0.0277(13) Uani 1 1 d . . .
C8 C 0.7087(5) 0.5913(3) 0.0796(3) 0.0240(12) Uani 1 1 d . . .
C9 C 0.7093(5) 0.6466(3) 0.0241(3) 0.0273(13) Uani 1 1 d . . .
H9A H 0.7215 0.6994 0.0368 0.033 Uiso 1 1 calc R . .
C10 C 0.6919(5) 0.6236(3) -0.0492(4) 0.0307(14) Uani 1 1 d . . .
H10A H 0.6921 0.6609 -0.0866 0.037 Uiso 1 1 calc R . .
C11 C 0.6740(5) 0.5463(3) -0.0690(3) 0.0301(13) Uani 1 1 d . . .
H11A H 0.6613 0.5315 -0.1196 0.036 Uiso 1 1 calc R . .
C12 C 0.6748(5) 0.4908(3) -0.0143(3) 0.0248(12) Uani 1 1 d . . .
C13 C 0.6914(5) 0.5138(3) 0.0590(3) 0.0234(12) Uani 1 1 d . . .
H13A H 0.6910 0.4763 0.0962 0.028 Uiso 1 1 calc R . .
C14 C 0.6428(5) 0.4086(3) -0.0387(3) 0.0305(13) Uani 1 1 d . . .
H14A H 0.6011 0.4091 -0.0922 0.037 Uiso 1 1 calc R . .
H14B H 0.5807 0.3891 -0.0116 0.037 Uiso 1 1 calc R . .
C15 C 0.8633(5) 0.3867(3) -0.0493(3) 0.0280(13) Uani 1 1 d . . .
H15A H 0.8368 0.4342 -0.0781 0.034 Uiso 1 1 calc R . .
H15B H 0.8950 0.3503 -0.0818 0.034 Uiso 1 1 calc R . .
C16 C 0.9697(5) 0.4060(3) 0.0176(3) 0.0289(13) Uani 1 1 d . . .
H16A H 0.9400 0.4408 0.0524 0.035 Uiso 1 1 calc R . .
H16B H 1.0414 0.4304 0.0019 0.035 Uiso 1 1 calc R . .
C17 C 1.0800(6) 0.3207(3) 0.1590(3) 0.0298(13) Uani 1 1 d . . .
H17A H 1.1710 0.3329 0.1697 0.036 Uiso 1 1 calc R . .
H17B H 1.0358 0.3601 0.1822 0.036 Uiso 1 1 calc R . .
C18 C 1.0567(6) 0.2401(3) 0.1854(3) 0.0329(14) Uani 1 1 d . . .
H18A H 1.0929 0.2018 0.1567 0.040 Uiso 1 1 calc R . .
H18B H 1.0996 0.2345 0.2384 0.040 Uiso 1 1 calc R . .
C19 C 0.7032(6) 0.2847(3) -0.0763(3) 0.0309(13) Uani 1 1 d . . .
H19A H 0.7069 0.2970 -0.1280 0.037 Uiso 1 1 calc R . .
H19B H 0.6140 0.2757 -0.0755 0.037 Uiso 1 1 calc R . .
C20 C 0.7784(6) 0.2117(3) -0.0520(3) 0.0320(14) Uani 1 1 d . . .
H20A H 0.7437 0.1689 -0.0858 0.038 Uiso 1 1 calc R . .
H20B H 0.8674 0.2194 -0.0543 0.038 Uiso 1 1 calc R . .
C21 C 0.6465(6) 0.1587(4) 0.0264(4) 0.0379(15) Uani 1 1 d . . .
H21A H 0.6361 0.1103 -0.0014 0.057 Uiso 1 1 calc R . .
H21B H 0.5799 0.1946 0.0032 0.057 Uiso 1 1 calc R . .
H21C H 0.6412 0.1489 0.0777 0.057 Uiso 1 1 calc R . .
C22 C 0.8729(6) 0.1399(3) 0.0633(3) 0.0346(14) Uani 1 1 d . . .
H22A H 0.9532 0.1546 0.0508 0.042 Uiso 1 1 calc R . .
H22B H 0.8525 0.0866 0.0461 0.042 Uiso 1 1 calc R . .
C23 C 0.8864(6) 0.1445(3) 0.1465(3) 0.0353(15) Uani 1 1 d . . .
H23A H 0.9533 0.1086 0.1713 0.042 Uiso 1 1 calc R . .
H23B H 0.8065 0.1282 0.1586 0.042 Uiso 1 1 calc R . .
C24 C 0.8846(6) 0.2264(3) 0.2503(3) 0.0269(13) Uani 1 1 d . . .
H24A H 0.9141 0.1780 0.2767 0.032 Uiso 1 1 calc R . .
H24B H 0.7916 0.2274 0.2418 0.032 Uiso 1 1 calc R . .
C25 C 0.9372(5) 0.2928(3) 0.3004(3) 0.0238(12) Uani 1 1 d . . .
C26 C 1.0406(5) 0.2820(3) 0.3603(3) 0.0274(13) Uani 1 1 d . . .
H26A H 1.0823 0.2337 0.3669 0.033 Uiso 1 1 calc R . .
C27 C 1.0827(5) 0.3411(3) 0.4100(3) 0.0287(13) Uani 1 1 d . . .
H27A H 1.1525 0.3327 0.4506 0.034 Uiso 1 1 calc R . .
C28 C 1.0240(5) 0.4125(3) 0.4011(3) 0.0257(12) Uani 1 1 d . . .
H28A H 1.0533 0.4527 0.4354 0.031 Uiso 1 1 calc R . .
C29 C 0.9214(5) 0.4244(3) 0.3414(3) 0.0243(12) Uani 1 1 d . . .
C30 C 0.8788(5) 0.3641(3) 0.2916(3) 0.0231(12) Uani 1 1 d . . .
H30A H 0.8087 0.3722 0.2512 0.028 Uiso 1 1 calc R . .
O3 O 0.6442(7) 0.4206(3) 0.7666(4) 0.1015(18) Uani 1 1 d DU A 1
N7 N 0.6261(6) 0.5404(3) 0.7191(4) 0.0664(14) Uani 1 1 d DU A 1
C31 C 0.6861(8) 0.4741(4) 0.7380(7) 0.0829(17) Uani 0.50 1 d PDU A 1
C32 C 0.6796(11) 0.5982(6) 0.6795(8) 0.0669(17) Uani 0.50 1 d PDU A 1
C33 C 0.5005(8) 0.5531(6) 0.7287(10) 0.0667(17) Uani 0.50 1 d PDU A 1
C32' C 0.7139(17) 0.5375(11) 0.6624(11) 0.0691(19) Uani 0.50 1 d PU B 2
C33' C 0.479(3) 0.583(2) 0.685(2) 0.066(2) Uani 0.25 1 d PU C 2
C31' C 0.635(2) 0.4520(11) 0.6710(12) 0.083(2) Uani 0.50 1 d PU D 3
C33" C 0.595(3) 0.602(2) 0.735(2) 0.0656(18) Uani 0.25 1 d PU E 3

loop_
_atom_site_aniso_label
_atom_site_aniso_U_11
_atom_site_aniso_U_22
_atom_site_aniso_U_33
_atom_site_aniso_U_23
_atom_site_aniso_U_13
_atom_site_aniso_U_12
Ni1 0.0259(4) 0.0168(3) 0.0222(4) 0.0003(3) 0.0051(3) 0.0011(3)
Fe1 0.0199(4) 0.0140(4) 0.0142(4) -0.0020(3) 0.0037(3) 0.0025(3)
S1 0.0259(6) 0.0304(7) 0.0256(8) 0.0015(6) 0.0075(6) 0.0054(6)
Cl2 0.0256(7) 0.0236(7) 0.0289(8) -0.0008(6) 0.0077(6) -0.0001(5)
Cl1 0.0294(7) 0.0263(7) 0.0240(7) 0.0010(6) 0.0060(6) 0.0045(5)
O1 0.051(3) 0.030(2) 0.022(2) 0.0014(18) 0.0122(19) 0.0047(19)
O2 0.039(2) 0.022(2) 0.042(3) 0.0053(19) 0.001(2) 0.0073(18)
N1 0.027(2) 0.020(2) 0.021(2) -0.0012(19) 0.0053(19) 0.0002(18)
N2 0.025(2) 0.017(2) 0.027(3) 0.0012(19) 0.005(2) -0.0021(18)
N3 0.028(2) 0.016(2) 0.030(3) 0.004(2) 0.003(2) 0.0007(19)
N4 0.025(2) 0.028(3) 0.023(3) -0.002(2) 0.004(2) 0.005(2)
N5 0.037(3) 0.025(3) 0.028(3) -0.001(2) 0.006(2) 0.003(2)
N6 0.036(3) 0.021(2) 0.025(3) -0.005(2) 0.008(2) 0.003(2)
C1 0.029(3) 0.020(3) 0.028(3) -0.005(2) 0.006(2) -0.006(2)
C2 0.024(3) 0.018(3) 0.033(3) -0.005(2) 0.010(2) -0.005(2)
C3 0.035(3) 0.028(3) 0.034(4) -0.005(3) 0.014(3) -0.005(3)
C4 0.029(3) 0.026(3) 0.047(4) -0.006(3) 0.018(3) -0.001(2)
C5 0.028(3) 0.020(3) 0.046(4) -0.002(3) 0.012(3) 0.000(2)
C6 0.024(3) 0.020(3) 0.036(4) 0.000(2) 0.006(3) -0.005(2)
C7 0.023(3) 0.025(3) 0.034(3) -0.001(3) 0.004(3) -0.003(2)
C8 0.021(3) 0.025(3) 0.025(3) 0.001(2) 0.002(2) 0.000(2)
C9 0.024(3) 0.027(3) 0.031(3) 0.007(3) 0.005(2) 0.001(2)
C10 0.029(3) 0.028(3) 0.035(4) 0.013(3) 0.006(3) 0.004(2)
C11 0.028(3) 0.037(3) 0.024(3) 0.004(3) 0.002(2) 0.004(3)
C12 0.019(3) 0.029(3) 0.026(3) 0.006(2) 0.003(2) 0.003(2)
C13 0.020(3) 0.023(3) 0.025(3) 0.004(2) 0.003(2) 0.002(2)
C14 0.028(3) 0.032(3) 0.029(3) 0.000(3) 0.003(3) 0.005(2)
C15 0.027(3) 0.033(3) 0.025(3) 0.002(3) 0.008(2) 0.002(2)
C16 0.031(3) 0.030(3) 0.027(3) 0.003(3) 0.010(3) 0.002(2)
C17 0.027(3) 0.037(3) 0.024(3) 0.005(3) 0.003(2) 0.005(3)
C18 0.040(3) 0.031(3) 0.029(3) 0.002(3) 0.011(3) 0.016(3)
C19 0.032(3) 0.035(3) 0.024(3) -0.005(3) 0.003(3) 0.000(3)
C20 0.037(3) 0.034(3) 0.026(3) -0.005(3) 0.008(3) 0.005(3)
C21 0.046(4) 0.029(3) 0.041(4) -0.010(3) 0.014(3) -0.006(3)
C22 0.048(4) 0.026(3) 0.028(3) -0.004(3) 0.005(3) 0.007(3)
C23 0.051(4) 0.021(3) 0.032(4) -0.002(3) 0.006(3) 0.012(3)
C24 0.040(3) 0.019(3) 0.023(3) 0.003(2) 0.009(3) 0.003(2)
C25 0.030(3) 0.022(3) 0.021(3) 0.002(2) 0.010(2) 0.001(2)
C26 0.032(3) 0.026(3) 0.024(3) 0.006(2) 0.007(2) 0.006(2)
C27 0.029(3) 0.035(3) 0.022(3) 0.006(3) 0.005(2) 0.006(2)
C28 0.024(3) 0.032(3) 0.020(3) 0.000(2) 0.003(2) -0.001(2)
C29 0.032(3) 0.019(3) 0.023(3) 0.000(2) 0.010(2) -0.001(2)
C30 0.025(3) 0.023(3) 0.020(3) -0.001(2) 0.003(2) 0.001(2)
O3 0.108(4) 0.078(3) 0.113(4) -0.008(3) 0.013(3) -0.010(3)
N7 0.062(3) 0.068(3) 0.074(4) -0.013(3) 0.027(3) -0.015(3)
C31 0.085(3) 0.070(3) 0.093(4) -0.014(3) 0.019(3) -0.007(3)
C32 0.063(3) 0.070(3) 0.074(4) -0.014(3) 0.030(3) -0.015(3)
C33 0.062(3) 0.069(4) 0.074(4) -0.012(3) 0.027(3) -0.020(3)
C32' 0.065(4) 0.073(4) 0.075(4) -0.013(3) 0.029(3) -0.014(3)
C33' 0.060(4) 0.068(4) 0.074(4) -0.012(4) 0.027(4) -0.019(4)
C31' 0.086(5) 0.069(4) 0.092(5) -0.018(4) 0.017(4) -0.009(4)
C33" 0.061(3) 0.068(4) 0.073(4) -0.013(3) 0.029(3) -0.017(3)

loop_
_atom_type_symbol
_atom_type_description
_atom_type_scat_dispersion_real
_atom_type_scat_dispersion_imag
_atom_type_scat_source
C C 0.0033 0.0016 'International Tables Vol C Tables 4.2.6.8 and 6.1.1.4'
H H 0.0000 0.0000 'International Tables Vol C Tables 4.2.6.8 and 6.1.1.4'
N N 0.0061 0.0033 'International Tables Vol C Tables 4.2.6.8 and 6.1.1.4'
O O 0.0106 0.0060 'International Tables Vol C Tables 4.2.6.8 and 6.1.1.4'
S S 0.1246 0.1234 'International Tables Vol C Tables 4.2.6.8 and 6.1.1.4'
Cl Cl 0.1484 0.1585 'International Tables Vol C Tables 4.2.6.8 and 6.1.1.4'
Fe Fe 0.3463 0.8444 'International Tables Vol C Tables 4.2.6.8 and 6.1.1.4'
Ni Ni 0.3393 1.1124 'International Tables Vol C Tables 4.2.6.8 and 6.1.1.4'

loop_
_geom_angle_atom_site_label_1
_geom_angle_atom_site_label_2
_geom_angle_atom_site_label_3
_geom_angle
N2 Ni1 N3 83.0(2)
N2 Ni1 N1 82.4(2)
N3 Ni1 N1 164.0(2)
N2 Ni1 Cl1 164.18(15)
N3 Ni1 Cl1 97.74(15)
N1 Ni1 Cl1 98.08(14)
N5 Fe1 N4 87.81(19)
N5 Fe1 N6 86.72(18)
N4 Fe1 N6 162.62(17)
N5 Fe1 Cl2 108.07(15)
N4 Fe1 Cl2 99.18(12)
N6 Fe1 Cl2 98.19(13)
N5 Fe1 S1 98.07(15)
N4 Fe1 S1 82.49(13)
N6 Fe1 S1 81.97(13)
Cl2 Fe1 S1 153.83(6)
C16 S1 C17 112.1(3)
C16 S1 Fe1 91.99(19)
C17 S1 Fe1 90.8(2)
C1 N1 C29 117.3(5)
C1 N1 Ni1 115.8(4)
C29 N1 Ni1 125.9(4)
C2 N2 C6 123.6(5)
C2 N2 Ni1 118.8(4)
C6 N2 Ni1 117.3(4)
C7 N3 C8 119.4(5)
C7 N3 Ni1 115.3(4)
C8 N3 Ni1 124.9(4)
C15 N4 C19 110.2(4)
C15 N4 C14 111.2(4)
C19 N4 C14 105.2(4)
C15 N4 Fe1 110.5(3)
C19 N4 Fe1 100.1(3)
C14 N4 Fe1 118.7(4)
C21 N5 C22 110.0(5)
C21 N5 C20 110.2(5)
C22 N5 C20 112.8(5)
C21 N5 Fe1 115.4(4)
C22 N5 Fe1 104.5(4)
C20 N5 Fe1 103.7(3)
C18 N6 C24 110.1(4)
C18 N6 C23 110.6(4)
C24 N6 C23 105.0(4)
C18 N6 Fe1 109.5(3)
C24 N6 Fe1 120.8(3)
C23 N6 Fe1 100.0(3)
O1 C1 N1 129.2(5)
O1 C1 C2 120.3(5)
N1 C1 C2 110.5(5)
N2 C2 C3 119.7(5)
N2 C2 C1 112.3(5)
C3 C2 C1 128.0(5)
C4 C3 C2 118.7(6)
C4 C3 H3A 120.7
C2 C3 H3A 120.7
C5 C4 C3 120.5(6)
C5 C4 H4A 119.7
C3 C4 H4A 119.7
C4 C5 C6 119.2(5)
C4 C5 H5A 120.4
C6 C5 H5A 120.4
N2 C6 C5 118.3(5)
N2 C6 C7 112.9(5)
C5 C6 C7 128.7(5)
O2 C7 N3 129.1(6)
O2 C7 C6 120.9(5)
N3 C7 C6 110.0(5)
C13 C8 N3 117.7(5)
C13 C8 C9 118.8(5)
N3 C8 C9 123.4(5)
C10 C9 C8 119.5(5)
C10 C9 H9A 120.2
C8 C9 H9A 120.2
C9 C10 C11 121.0(5)
C9 C10 H10A 119.5
C11 C10 H10A 119.5
C12 C11 C10 120.0(6)
C12 C11 H11A 120.0
C10 C11 H11A 120.0
C13 C12 C11 119.1(5)
C13 C12 C14 122.3(5)
C11 C12 C14 118.3(5)
C12 C13 C8 121.6(5)
C12 C13 H13A 119.2
C8 C13 H13A 119.2
C12 C14 N4 116.6(5)
C12 C14 H14A 108.1
N4 C14 H14A 108.1
C12 C14 H14B 108.1
N4 C14 H14B 108.1
H14A C14 H14B 107.3
N4 C15 C16 112.4(5)
N4 C15 H15A 109.1
C16 C15 H15A 109.1
N4 C15 H15B 109.1
C16 C15 H15B 109.1
H15A C15 H15B 107.9
C15 C16 S1 103.3(4)
C15 C16 H16A 111.1
S1 C16 H16A 111.1
C15 C16 H16B 111.1
S1 C16 H16B 111.1
H16A C16 H16B 109.1
C18 C17 S1 101.6(4)
C18 C17 H17A 111.5
S1 C17 H17A 111.5
C18 C17 H17B 111.5
S1 C17 H17B 111.5
H17A C17 H17B 109.3
N6 C18 C17 111.2(5)
N6 C18 H18A 109.4
C17 C18 H18A 109.4
N6 C18 H18B 109.4
C17 C18 H18B 109.4
H18A C18 H18B 108.0
N4 C19 C20 112.4(5)
N4 C19 H19A 109.1
C20 C19 H19A 109.1
N4 C19 H19B 109.1
C20 C19 H19B 109.1
H19A C19 H19B 107.9
N5 C20 C19 109.0(5)
N5 C20 H20A 109.9
C19 C20 H20A 109.9
N5 C20 H20B 109.9
C19 C20 H20B 109.9
H20A C20 H20B 108.3
N5 C21 H21A 109.5
N5 C21 H21B 109.5
H21A C21 H21B 109.5
N5 C21 H21C 109.5
H21A C21 H21C 109.5
H21B C21 H21C 109.5
N5 C22 C23 109.3(5)
N5 C22 H22A 109.8
C23 C22 H22A 109.8
N5 C22 H22B 109.8
C23 C22 H22B 109.8
H22A C22 H22B 108.3
C22 C23 N6 112.1(5)
C22 C23 H23A 109.2
N6 C23 H23A 109.2
C22 C23 H23B 109.2
N6 C23 H23B 109.2
H23A C23 H23B 107.9
N6 C24 C25 115.7(5)
N6 C24 H24A 108.3
C25 C24 H24A 108.3
N6 C24 H24B 108.3
C25 C24 H24B 108.3
H24A C24 H24B 107.4
C30 C25 C26 118.5(5)
C30 C25 C24 120.9(5)
C26 C25 C24 120.4(5)
C27 C26 C25 120.6(5)
C27 C26 H26A 119.7
C25 C26 H26A 119.7
C26 C27 C28 120.8(5)
C26 C27 H27A 119.6
C28 C27 H27A 119.6
C27 C28 C29 119.4(5)
C27 C28 H28A 120.3
C29 C28 H28A 120.3
C28 C29 C30 119.5(5)
C28 C29 N1 122.8(5)
C30 C29 N1 117.7(5)
C25 C30 C29 121.3(5)
C25 C30 H30A 119.4
C29 C30 H30A 119.4
C31 N7 C33 121.6(3)
C31 N7 C32 120.4(3)
C33 N7 C32 117.5(3)
O3 C31 N7 124.7(4)

loop_
_geom_bond_atom_site_label_1
_geom_bond_atom_site_label_2
_geom_bond_distance
Ni1 N2 1.821(5)
Ni1 N3 1.910(5)
Ni1 N1 1.917(5)
Ni1 Cl1 2.1785(15)
Fe1 N5 2.033(5)
Fe1 N4 2.206(5)
Fe1 N6 2.231(5)
Fe1 Cl2 2.2363(15)
Fe1 S1 2.3623(16)
S1 C16 1.808(6)
S1 C17 1.819(6)
O1 C1 1.245(7)
O2 C7 1.243(7)
N1 C1 1.344(7)
N1 C29 1.432(7)
N2 C2 1.325(7)
N2 C6 1.349(7)
N3 C7 1.362(7)
N3 C8 1.411(7)
N4 C15 1.493(7)
N4 C19 1.507(7)
N4 C14 1.521(7)
N5 C21 1.482(8)
N5 C22 1.482(8)
N5 C20 1.500(8)
N6 C18 1.496(8)
N6 C24 1.505(7)
N6 C23 1.515(7)
C1 C2 1.489(8)
C2 C3 1.392(8)
C3 C4 1.386(9)
C3 H3A 0.9500
C4 C5 1.373(9)
C4 H4A 0.9500
C5 C6 1.403(8)
C5 H5A 0.9500
C6 C7 1.481(9)
C8 C13 1.402(8)
C8 C9 1.410(8)
C9 C10 1.385(9)
C9 H9A 0.9500
C10 C11 1.396(8)
C10 H10A 0.9500
C11 C12 1.397(8)
C11 H11A 0.9500
C12 C13 1.386(8)
C12 C14 1.517(8)
C13 H13A 0.9500
C14 H14A 0.9900
C14 H14B 0.9900
C15 C16 1.528(8)
C15 H15A 0.9900
C15 H15B 0.9900
C16 H16A 0.9900
C16 H16B 0.9900
C17 C18 1.527(8)
C17 H17A 0.9900
C17 H17B 0.9900
C18 H18A 0.9900
C18 H18B 0.9900
C19 C20 1.524(8)
C19 H19A 0.9900
C19 H19B 0.9900
C20 H20A 0.9900
C20 H20B 0.9900
C21 H21A 0.9800
C21 H21B 0.9800
C21 H21C 0.9800
C22 C23 1.514(9)
C22 H22A 0.9900
C22 H22B 0.9900
C23 H23A 0.9900
C23 H23B 0.9900
C24 C25 1.511(8)
C24 H24A 0.9900
C24 H24B 0.9900
C25 C30 1.387(7)
C25 C26 1.402(8)
C26 C27 1.386(8)
C26 H26A 0.9500
C27 C28 1.392(8)
C27 H27A 0.9500
C28 C29 1.396(8)
C28 H28A 0.9500
C29 C30 1.405(8)
C30 H30A 0.9500
O3 C31 1.212(3)
N7 C31 1.334(3)
N7 C33 1.438(3)
N7 C32 1.444(3)

loop_
_geom_torsion_atom_site_label_1
_geom_torsion_atom_site_label_2
_geom_torsion_atom_site_label_3
_geom_torsion_atom_site_label_4
_geom_torsion
N5 Fe1 S1 C16 123.7(2)
N4 Fe1 S1 C16 37.0(2)
N6 Fe1 S1 C16 -150.8(2)
Cl2 Fe1 S1 C16 -58.6(2)
N5 Fe1 S1 C17 -124.2(2)
N4 Fe1 S1 C17 149.2(2)
N6 Fe1 S1 C17 -38.7(2)
Cl2 Fe1 S1 C17 53.6(2)
N2 Ni1 N1 C1 0.6(4)
N3 Ni1 N1 C1 -24.3(9)
Cl1 Ni1 N1 C1 164.6(4)
N2 Ni1 N1 C29 168.7(5)
N3 Ni1 N1 C29 143.8(6)
Cl1 Ni1 N1 C29 -27.3(4)
N3 Ni1 N2 C2 176.3(4)
N1 Ni1 N2 C2 3.0(4)
Cl1 Ni1 N2 C2 -90.0(7)
N3 Ni1 N2 C6 -10.0(4)
N1 Ni1 N2 C6 176.7(4)
Cl1 Ni1 N2 C6 83.7(7)
N2 Ni1 N3 C7 11.2(4)
N1 Ni1 N3 C7 36.0(9)
Cl1 Ni1 N3 C7 -152.8(4)
N2 Ni1 N3 C8 -161.5(5)
N1 Ni1 N3 C8 -136.7(7)
Cl1 Ni1 N3 C8 34.5(4)
N5 Fe1 N4 C15 -109.8(4)
N6 Fe1 N4 C15 -38.1(8)
Cl2 Fe1 N4 C15 142.3(3)
S1 Fe1 N4 C15 -11.4(3)
N5 Fe1 N4 C19 6.4(3)
N6 Fe1 N4 C19 78.1(7)
Cl2 Fe1 N4 C19 -101.5(3)
S1 Fe1 N4 C19 104.9(3)
N5 Fe1 N4 C14 120.1(4)
N6 Fe1 N4 C14 -168.2(5)
Cl2 Fe1 N4 C14 12.1(4)
S1 Fe1 N4 C14 -141.5(4)
N4 Fe1 N5 C21 -98.3(4)
N6 Fe1 N5 C21 98.2(4)
Cl2 Fe1 N5 C21 0.6(4)
S1 Fe1 N5 C21 179.6(4)
N4 Fe1 N5 C22 140.7(4)
N6 Fe1 N5 C22 -22.8(4)
Cl2 Fe1 N5 C22 -120.3(4)
S1 Fe1 N5 C22 58.6(4)
N4 Fe1 N5 C20 22.3(4)
N6 Fe1 N5 C20 -141.2(4)
Cl2 Fe1 N5 C20 121.3(3)
S1 Fe1 N5 C20 -59.8(3)
N5 Fe1 N6 C18 110.0(4)
N4 Fe1 N6 C18 38.2(7)
Cl2 Fe1 N6 C18 -142.2(3)
S1 Fe1 N6 C18 11.4(3)
N5 Fe1 N6 C24 -120.4(4)
N4 Fe1 N6 C24 167.7(5)
Cl2 Fe1 N6 C24 -12.6(4)
S1 Fe1 N6 C24 140.9(4)
N5 Fe1 N6 C23 -6.2(4)
N4 Fe1 N6 C23 -78.0(7)
Cl2 Fe1 N6 C23 101.6(3)
S1 Fe1 N6 C23 -104.8(3)
C29 N1 C1 O1 5.7(9)
Ni1 N1 C1 O1 174.9(5)
C29 N1 C1 C2 -172.6(4)
Ni1 N1 C1 C2 -3.4(6)
C6 N2 C2 C3 1.8(8)
Ni1 N2 C2 C3 175.0(4)
C6 N2 C2 C1 -178.8(5)
Ni1 N2 C2 C1 -5.6(6)
O1 C1 C2 N2 -172.9(5)
N1 C1 C2 N2 5.6(6)
O1 C1 C2 C3 6.5(9)
N1 C1 C2 C3 -175.1(5)
N2 C2 C3 C4 -1.5(8)
C1 C2 C3 C4 179.2(5)
C2 C3 C4 C5 0.4(9)
C3 C4 C5 C6 0.5(9)
C2 N2 C6 C5 -0.8(8)
Ni1 N2 C6 C5 -174.2(4)
C2 N2 C6 C7 -179.6(5)
Ni1 N2 C6 C7 7.1(6)
C4 C5 C6 N2 -0.4(8)
C4 C5 C6 C7 178.2(5)
C8 N3 C7 O2 -14.7(9)
Ni1 N3 C7 O2 172.2(5)
C8 N3 C7 C6 163.2(5)
Ni1 N3 C7 C6 -9.9(6)
N2 C6 C7 O2 -179.7(5)
C5 C6 C7 O2 1.7(9)
N2 C6 C7 N3 2.1(6)
C5 C6 C7 N3 -176.5(5)
C7 N3 C8 C13 -133.7(5)
Ni1 N3 C8 C13 38.7(7)
C7 N3 C8 C9 43.5(8)
Ni1 N3 C8 C9 -144.1(4)
C13 C8 C9 C10 0.5(8)
N3 C8 C9 C10 -176.7(5)
C8 C9 C10 C11 -0.1(8)
C9 C10 C11 C12 -0.7(9)
C10 C11 C12 C13 1.1(8)
C10 C11 C12 C14 174.3(5)
C11 C12 C13 C8 -0.7(8)
C14 C12 C13 C8 -173.6(5)
N3 C8 C13 C12 177.3(5)
C9 C8 C13 C12 -0.1(8)
C13 C12 C14 N4 -81.5(7)
C11 C12 C14 N4 105.5(6)
C15 N4 C14 C12 -43.3(7)
C19 N4 C14 C12 -162.6(5)
Fe1 N4 C14 C12 86.5(5)
C19 N4 C15 C16 -136.2(5)
C14 N4 C15 C16 107.5(5)
Fe1 N4 C15 C16 -26.5(5)
N4 C15 C16 S1 62.7(5)
C17 S1 C16 C15 -152.6(4)
Fe1 S1 C16 C15 -61.0(4)
C16 S1 C17 C18 157.1(4)
Fe1 S1 C17 C18 64.6(4)
C24 N6 C18 C17 -106.3(5)
C23 N6 C18 C17 138.1(5)
Fe1 N6 C18 C17 28.8(5)
S1 C17 C18 N6 -66.8(5)
C15 N4 C19 C20 81.3(6)
C14 N4 C19 C20 -158.8(5)
Fe1 N4 C19 C20 -35.1(5)
C21 N5 C20 C19 76.1(6)
C22 N5 C20 C19 -160.4(5)
Fe1 N5 C20 C19 -47.9(5)
N4 C19 C20 N5 59.7(6)
C21 N5 C22 C23 -75.5(6)
C20 N5 C22 C23 161.0(5)
Fe1 N5 C22 C23 49.0(6)
N5 C22 C23 N6 -60.0(7)
C18 N6 C23 C22 -80.5(6)
C24 N6 C23 C22 160.7(5)
Fe1 N6 C23 C22 34.9(5)
C18 N6 C24 C25 46.1(6)
C23 N6 C24 C25 165.2(5)
Fe1 N6 C24 C25 -83.2(5)
N6 C24 C25 C30 81.8(7)
N6 C24 C25 C26 -103.2(6)
C30 C25 C26 C27 0.6(8)
C24 C25 C26 C27 -174.6(5)
C25 C26 C27 C28 -0.5(9)
C26 C27 C28 C29 0.0(8)
C27 C28 C29 C30 0.4(8)
C27 C28 C29 N1 178.4(5)
C1 N1 C29 C28 -59.1(7)
Ni1 N1 C29 C28 132.9(5)
C1 N1 C29 C30 118.9(6)
Ni1 N1 C29 C30 -49.0(7)
C26 C25 C30 C29 -0.1(8)
C24 C25 C30 C29 175.1(5)
C28 C29 C30 C25 -0.4(8)
N1 C29 C30 C25 -178.5(5)
C33 N7 C31 O3 -2.6(16)
C32 N7 C31 O3 -174.8(10)
